data_1556373
loop_
_publ_author_name
'Budhai, Asheena'
'Omondi, Bernard'
'Ojwach, Stephen O.'
'Obuah, Collins'
'Osei-Twum, Emmanuel Y.'
'Darkwa, James'

_publ_section_title
;
 Tandem ethylene oligomerisation and Friedel--Crafts alkylation of toluene
 catalysed by bis-(3,5-dimethylpyrazol-1-ylmethyl)benzene nickel(ii)
 complexes and ethylaluminium dichloride
;
_journal_issue 12
_journal_name_full 'Catalysis Science &amp; Technology'
_journal_page_first 3130
_journal_paper_doi 10.1039/c3cy00334e
_journal_volume 3
_journal_year 2013
_chemical_absolute_configuration unk
_chemical_formula_moiety 'C18 H22 Br2 N4 Ni, C H2 Cl2'
_chemical_formula_sum 'C19 H24 Br2 Cl2 N4 Ni'
_chemical_formula_weight 597.85
_space_group_IT_number 20
_space_group_name_Hall 'C 2c 2'
_space_group_name_H-M_alt 'C 2 2 21'
_symmetry_cell_setting orthorhombic
_symmetry_space_group_name_Hall 'C 2c 2'
_symmetry_space_group_name_H-M 'C 2 2 21'
_atom_sites_solution_hydrogens geom
_atom_sites_solution_primary direct
_atom_sites_solution_secondary difmap
_audit_conform_dict_location ftp://ftp.iucr.org/pub/cif_core.dic
_audit_conform_dict_name cif_core.dic
_audit_conform_dict_version 2.4
_audit_creation_date 2012-11-04T16:41:50-00:00
_audit_creation_method 'WinGX routine CIF_UPDATE'
_cell_angle_alpha 90
_cell_angle_beta 90
_cell_angle_gamma 90
_cell_formula_units_Z 4
_cell_length_a 14.2034(7)
_cell_length_b 11.5066(7)
_cell_length_c 14.6836(11)
_cell_measurement_reflns_used 8205
_cell_measurement_temperature 173(2)
_cell_measurement_theta_max 28.29
_cell_measurement_theta_min 2.28
_cell_volume 2399.8(3)
_computing_cell_refinement 'Bruker SAINT+, Bruker (1999)'
_computing_data_collection 'Bruker SMART, Bruker (1998)'
_computing_data_reduction 'Bruker SAINT+'
_computing_molecular_graphics
;
Ortep-3 for Windows (Farrugia, 1997) and DIAMOND (Brandenburg, 1999)
;
_computing_publication_material
;
WinGX publication routines (Farrugia, 1999) and PLATON (Spek, 2003)
;
_computing_structure_refinement 'SHELXL-97 (Sheldrick, 1997)'
_computing_structure_solution 'SHELXS-97 (Sheldrick, 2008)'
_diffrn_ambient_temperature 173(2)
_diffrn_measured_fraction_theta_full 0.999
_diffrn_measured_fraction_theta_max 0.999
_diffrn_measurement_device_type 'Bruker SMART 1K CCD area detector'
_diffrn_measurement_method '\w scans'
_diffrn_radiation_monochromator graphite
_diffrn_radiation_type MoK\a
_diffrn_radiation_wavelength 0.71073
_diffrn_reflns_av_R_equivalents 0.0434
_diffrn_reflns_av_unetI/netI 0.0339
_diffrn_reflns_limit_h_max 18
_diffrn_reflns_limit_h_min -18
_diffrn_reflns_limit_k_max 14
_diffrn_reflns_limit_k_min -15
_diffrn_reflns_limit_l_max 19
_diffrn_reflns_limit_l_min -15
_diffrn_reflns_number 8205
_diffrn_reflns_theta_full 28.29
_diffrn_reflns_theta_max 28.29
_diffrn_reflns_theta_min 2.28
_diffrn_standards_decay_% 0
_diffrn_standards_interval_count 0
_diffrn_standards_interval_time 0
_diffrn_standards_number 0
_exptl_absorpt_coefficient_mu 4.373
_exptl_absorpt_correction_T_max 0.5235
_exptl_absorpt_correction_T_min 0.2382
_exptl_absorpt_correction_type multi-scan
_exptl_absorpt_process_details 'SADABS (Sheldrick, 1996)'
_exptl_crystal_colour blue
_exptl_crystal_density_diffrn 1.655
_exptl_crystal_density_method 'not measured'
_exptl_crystal_description plate
_exptl_crystal_F_000 1192
_exptl_crystal_size_max 0.46
_exptl_crystal_size_mid 0.4
_exptl_crystal_size_min 0.17
_refine_diff_density_max 0.951
_refine_diff_density_min -0.784
_refine_diff_density_rms 0.102
_refine_ls_abs_structure_details 'Flack H D (1983), Acta Cryst. A39, 876-881'
_refine_ls_abs_structure_Flack 0.025(16)
_refine_ls_extinction_coef 0.0060(6)
_refine_ls_extinction_expression Fc^*^=kFc[1+0.001xFc^2^\l^3^/sin(2\q)]^-1/4^
_refine_ls_extinction_method SHELXL
_refine_ls_goodness_of_fit_ref 1.06
_refine_ls_hydrogen_treatment constr
_refine_ls_matrix_type full
_refine_ls_number_parameters 131
_refine_ls_number_reflns 2981
_refine_ls_number_restraints 0
_refine_ls_restrained_S_all 1.06
_refine_ls_R_factor_all 0.0473
_refine_ls_R_factor_gt 0.0445
_refine_ls_shift/su_max 0.001
_refine_ls_shift/su_mean 0
_refine_ls_structure_factor_coef Fsqd
_refine_ls_weighting_details 'calc w=1/[\s^2^(Fo^2^)+(0.0818P)^2^+1.6021P] where P=(Fo^2^+2Fc^2^)/3'
_refine_ls_weighting_scheme calc
_refine_ls_wR_factor_gt 0.1204
_refine_ls_wR_factor_ref 0.1225
_reflns_number_gt 2795
_reflns_number_total 2981
_reflns_threshold_expression >2sigma(I)
_cod_data_source_file c3cy00334e.txt
_cod_data_source_block 7b_ab1_s
_cod_original_sg_symbol_H-M C2221
_cod_database_code 1556373

loop_
_symmetry_equiv_pos_as_xyz
'x, y, z'
'-x, -y, z+1/2'
'x, -y, -z'
'-x, y, -z+1/2'
'x+1/2, y+1/2, z'
'-x+1/2, -y+1/2, z+1/2'
'x+1/2, -y+1/2, -z'
'-x+1/2, y+1/2, -z+1/2'

loop_
_atom_site_label
_atom_site_type_symbol
_atom_site_fract_x
_atom_site_fract_y
_atom_site_fract_z
_atom_site_U_iso_or_equiv
_atom_site_adp_type
_atom_site_occupancy
_atom_site_symmetry_multiplicity
_atom_site_calc_flag
_atom_site_refinement_flags
C1 C 0.1819(4) 0.6929(4) 0.0488(3) 0.0492(10) Uani 1 1 d .
H1A H 0.133 0.6895 0.0019 0.074 Uiso 1 1 calc R
H1B H 0.2441 0.6928 0.0199 0.074 Uiso 1 1 calc R
H1C H 0.1744 0.7641 0.0847 0.074 Uiso 1 1 calc R
C2 C 0.1734(3) 0.5904(4) 0.1095(3) 0.0403(8) Uani 1 1 d .
C3 C 0.2409(3) 0.5091(4) 0.1338(3) 0.0463(10) Uani 1 1 d .
H3 H 0.3052 0.508 0.1161 0.056 Uiso 1 1 calc R
C4 C 0.1945(3) 0.4286(4) 0.1903(3) 0.0428(9) Uani 1 1 d .
C5 C 0.2349(4) 0.3208(5) 0.2311(4) 0.0605(13) Uani 1 1 d .
H5A H 0.2529 0.336 0.2944 0.091 Uiso 1 1 calc R
H5B H 0.2905 0.297 0.1963 0.091 Uiso 1 1 calc R
H5C H 0.1877 0.2587 0.2294 0.091 Uiso 1 1 calc R
C6 C 0.0018(3) 0.6185(3) 0.1451(3) 0.0372(7) Uani 1 1 d .
H6A H -0.0485 0.5654 0.1664 0.045 Uiso 1 1 calc R
H6B H -0.0116 0.6384 0.0808 0.045 Uiso 1 1 calc R
C7 C -0.0009(3) 0.7289(3) 0.2018(3) 0.0399(8) Uani 1 1 d .
C8 C -0.0017(4) 0.8353(4) 0.1560(4) 0.0556(12) Uani 1 1 d .
H8 H -0.003 0.8363 0.0913 0.067 Uiso 1 1 calc R
C9 C -0.0008(5) 0.9401(4) 0.2038(5) 0.0715(17) Uani 1 1 d .
H9 H -0.0012 1.0117 0.1716 0.086 Uiso 1 1 calc R
C10 C 0.2906(8) 0 0 0.088(3) Uani 1 2 d S
H10A H 0.3318 0.0645 -0.02 0.106 Uiso 0.5 1 calc PR
H10B H 0.3318 -0.0645 0.02 0.106 Uiso 0.5 1 calc PR
Br1 Br 0.04456(4) 0.26826(5) 0.38962(3) 0.05250(18) Uani 1 1 d .
Cl1 Cl 0.2272(3) 0.0458(3) 0.0907(2) 0.1464(14) Uani 1 1 d .
N1 N 0.1041(2) 0.4585(3) 0.1996(2) 0.0360(6) Uani 1 1 d .
N2 N 0.0921(2) 0.5583(3) 0.1500(2) 0.0348(6) Uani 1 1 d .
Ni1 Ni 0 0.35810(5) 0.25 0.03441(18) Uani 1 2 d S

loop_
_atom_site_aniso_label
_atom_site_aniso_U_11
_atom_site_aniso_U_22
_atom_site_aniso_U_33
_atom_site_aniso_U_23
_atom_site_aniso_U_13
_atom_site_aniso_U_12
C1 0.047(2) 0.054(2) 0.047(2) 0.0068(19) 0.0067(18) -0.0106(19)
C2 0.0336(17) 0.046(2) 0.0414(19) -0.0042(18) 0.0028(17) -0.0038(15)
C3 0.0304(17) 0.053(2) 0.055(3) 0.0014(19) 0.0017(16) 0.0016(17)
C4 0.0337(18) 0.047(2) 0.047(2) -0.0006(18) 0.0017(16) 0.0048(16)
C5 0.049(2) 0.063(3) 0.070(3) 0.016(3) 0.010(2) 0.019(2)
C6 0.0312(15) 0.0391(16) 0.0413(19) 0.0044(14) -0.0050(16) -0.0017(16)
C7 0.0224(12) 0.0363(15) 0.061(2) 0.0020(16) -0.0009(17) -0.0008(16)
C8 0.0420(19) 0.042(2) 0.083(3) 0.016(2) 0.006(2) 0.004(2)
C9 0.059(2) 0.0353(19) 0.120(5) 0.014(2) 0.014(4) 0.002(2)
C10 0.084(7) 0.079(6) 0.101(9) 0.028(6) 0 0
Br1 0.0552(3) 0.0594(3) 0.0429(2) 0.00939(19) 0.00207(19) 0.0074(2)
Cl1 0.243(4) 0.0971(17) 0.0994(19) 0.0034(14) 0.047(2) 0.027(2)
N1 0.0342(15) 0.0344(15) 0.0393(16) 0.0019(12) 0.0022(12) 0.0011(12)
N2 0.0302(14) 0.0381(15) 0.0362(16) 0.0009(12) 0.0015(12) -0.0013(13)
Ni1 0.0337(3) 0.0318(3) 0.0377(4) 0 0.0047(3) 0

loop_
_atom_type_symbol
_atom_type_description
_atom_type_scat_dispersion_real
_atom_type_scat_dispersion_imag
_atom_type_scat_source
C C 0.0033 0.0016 'International Tables Vol C Tables 4.2.6.8 and 6.1.1.4'
H H 0 0 'International Tables Vol C Tables 4.2.6.8 and 6.1.1.4'
Br Br -0.2901 2.4595 'International Tables Vol C Tables 4.2.6.8 and 6.1.1.4'
Cl Cl 0.1484 0.1585 'International Tables Vol C Tables 4.2.6.8 and 6.1.1.4'
N N 0.0061 0.0033 'International Tables Vol C Tables 4.2.6.8 and 6.1.1.4'
Ni Ni 0.3393 1.1124 'International Tables Vol C Tables 4.2.6.8 and 6.1.1.4'

loop_
_geom_angle_atom_site_label_1
_geom_angle_atom_site_label_2
_geom_angle_atom_site_label_3
_geom_angle
_geom_angle_site_symmetry_1
_geom_angle_site_symmetry_3
C2 C1 H1A 109.5 . .
C2 C1 H1B 109.5 . .
H1A C1 H1B 109.5 . .
C2 C1 H1C 109.5 . .
H1A C1 H1C 109.5 . .
H1B C1 H1C 109.5 . .
N2 C2 C3 107.1(4) . .
N2 C2 C1 123.5(4) . .
C3 C2 C1 129.4(4) . .
C2 C3 C4 105.8(4) . .
C2 C3 H3 127.1 . .
C4 C3 H3 127.1 . .
N1 C4 C3 109.9(4) . .
N1 C4 C5 122.9(4) . .
C3 C4 C5 127.1(4) . .
C4 C5 H5A 109.5 . .
C4 C5 H5B 109.5 . .
H5A C5 H5B 109.5 . .
C4 C5 H5C 109.5 . .
H5A C5 H5C 109.5 . .
H5B C5 H5C 109.5 . .
N2 C6 C7 113.1(3) . .
N2 C6 H6A 109 . .
C7 C6 H6A 109 . .
N2 C6 H6B 109 . .
C7 C6 H6B 109 . .
H6A C6 H6B 107.8 . .
C8 C7 C7 118.8(3) . 4
C8 C7 C6 117.9(4) . .
C7 C7 C6 123.2(2) 4 .
C7 C8 C9 120.9(5) . .
C7 C8 H8 119.5 . .
C9 C8 H8 119.5 . .
C9 C9 C8 120.2(4) 4 .
C9 C9 H9 119.9 4 .
C8 C9 H9 119.9 . .
Cl1 C10 Cl1 115.7(8) 3 .
Cl1 C10 H10A 108.4 3 .
Cl1 C10 H10A 108.4 . .
Cl1 C10 H10B 108.4 3 .
Cl1 C10 H10B 108.4 . .
H10A C10 H10B 107.4 . .
C4 N1 N2 106.4(3) . .
C4 N1 Ni1 126.5(3) . .
N2 N1 Ni1 125.7(2) . .
C2 N2 N1 110.8(3) . .
C2 N2 C6 126.9(3) . .
N1 N2 C6 122.2(3) . .
N1 Ni1 N1 110.14(18) . 4
N1 Ni1 Br1 97.32(10) . 4
N1 Ni1 Br1 111.69(10) 4 4
N1 Ni1 Br1 111.69(10) . .
N1 Ni1 Br1 97.32(10) 4 .
Br1 Ni1 Br1 128.55(4) 4 .

loop_
_geom_bond_atom_site_label_1
_geom_bond_atom_site_label_2
_geom_bond_distance
_geom_bond_site_symmetry_2
C1 C2 1.483(6) .
C1 H1A 0.98 .
C1 H1B 0.98 .
C1 H1C 0.98 .
C2 N2 1.350(5) .
C2 C3 1.386(6) .
C3 C4 1.407(7) .
C3 H3 0.95 .
C4 N1 1.336(5) .
C4 C5 1.492(6) .
C5 H5A 0.98 .
C5 H5B 0.98 .
C5 H5C 0.98 .
C6 N2 1.460(5) .
C6 C7 1.519(5) .
C6 H6A 0.99 .
C6 H6B 0.99 .
C7 C8 1.396(6) .
C7 C7 1.416(9) 4
C8 C9 1.396(8) .
C8 H8 0.95 .
C9 C9 1.356(15) 4
C9 H9 0.95 .
C10 Cl1 1.692(7) 3
C10 Cl1 1.692(7) .
C10 H10A 0.99 .
C10 H10B 0.99 .
Br1 Ni1 2.3817(5) .
N1 N2 1.371(4) .
N1 Ni1 2.017(3) .
Ni1 N1 2.017(3) 4
Ni1 Br1 2.3817(5) 4

loop_
_geom_torsion_atom_site_label_1
_geom_torsion_atom_site_label_2
_geom_torsion_atom_site_label_3
_geom_torsion_atom_site_label_4
_geom_torsion
_geom_torsion_site_symmetry_1
_geom_torsion_site_symmetry_4
N2 C2 C3 C4 0.0(5) . .
C1 C2 C3 C4 -178.1(5) . .
C2 C3 C4 N1 0.3(5) . .
C2 C3 C4 C5 176.9(5) . .
N2 C6 C7 C8 108.9(4) . .
N2 C6 C7 C7 -68.7(6) . 4
C7 C7 C8 C9 0.0(8) 4 .
C6 C7 C8 C9 -177.7(5) . .
C7 C8 C9 C9 -0.2(12) . 4
C3 C4 N1 N2 -0.4(5) . .
C5 C4 N1 N2 -177.2(4) . .
C3 C4 N1 Ni1 166.2(3) . .
C5 C4 N1 Ni1 -10.7(7) . .
C3 C2 N2 N1 -0.2(5) . .
C1 C2 N2 N1 178.0(4) . .
C3 C2 N2 C6 179.0(4) . .
C1 C2 N2 C6 -2.8(7) . .
C4 N1 N2 C2 0.4(4) . .
Ni1 N1 N2 C2 -166.3(3) . .
C4 N1 N2 C6 -178.9(4) . .
Ni1 N1 N2 C6 14.4(5) . .
C7 C6 N2 C2 -74.1(5) . .
C7 C6 N2 N1 105.1(4) . .
C4 N1 Ni1 N1 155.1(4) . 4
N2 N1 Ni1 N1 -40.8(3) . 4
C4 N1 Ni1 Br1 -88.5(4) . 4
N2 N1 Ni1 Br1 75.5(3) . 4
C4 N1 Ni1 Br1 48.1(4) . .
N2 N1 Ni1 Br1 -147.8(3) . .
